data_4000355
_journal_name_full 'Chemistry of Materials'
_journal_year 2004
_chemical_formula_moiety 'C36 H22 S6 '
_chemical_formula_sum 'C36 H22 S6'
_chemical_formula_weight 646.93
_chemical_melting_point 388
_space_group_IT_number 14
_symmetry_cell_setting monoclinic
_symmetry_space_group_name_Hall '-P 2ybc'
_symmetry_space_group_name_H-M 'P 1 21/c 1'
_cell_angle_alpha 90
_cell_angle_beta 92.35(1)
_cell_angle_gamma 90
_cell_formula_units_Z 4
_cell_length_a 5.980(2)
_cell_length_b 7.828(1)
_cell_length_c 61.88(2)
_cell_measurement_reflns_used 25
_cell_measurement_temperature 296.2
_cell_measurement_theta_max 27.4
_cell_measurement_theta_min 13.4
_cell_volume 2894(1)
_diffrn_measured_fraction_theta_full 1.0361
_diffrn_measured_fraction_theta_max 1.0361
_diffrn_measurement_device_type 'Enraf-Nonius Cad4'
_diffrn_measurement_method 'omega- scan'
_diffrn_radiation_type 'Cu K\a'
_diffrn_radiation_wavelength 1.5418
_diffrn_reflns_av_R_equivalents 0.034
_diffrn_reflns_limit_h_max 7
_diffrn_reflns_limit_h_min 0
_diffrn_reflns_limit_k_max 9
_diffrn_reflns_limit_k_min 0
_diffrn_reflns_limit_l_max 75
_diffrn_reflns_limit_l_min -75
_diffrn_reflns_number 6178
_diffrn_reflns_theta_full 70.24
_diffrn_reflns_theta_max 70.24
_diffrn_standards_decay_% 0.7
_diffrn_standards_interval_count 150
_diffrn_standards_number 3
_exptl_absorpt_coefficient_mu 4.568
_exptl_absorpt_correction_T_max 0.960
_exptl_absorpt_correction_T_min 0.776
_exptl_absorpt_correction_type psi-scan
_exptl_absorpt_process_details '(North, Phillips & Mathews, 1968)'
_exptl_crystal_colour red
_exptl_crystal_density_diffrn 1.485
_exptl_crystal_density_meas ?
_exptl_crystal_density_method 'not measured'
_exptl_crystal_description plate
_exptl_crystal_F_000 1336
_exptl_crystal_size_max 0.350
_exptl_crystal_size_mid 0.350
_exptl_crystal_size_min 0.010
_exptl_crystal_size_rad ?
_refine_diff_density_max 0.55
_refine_diff_density_min -0.55
_refine_ls_abs_structure_details ?
_refine_ls_abs_structure_Flack ?
_refine_ls_extinction_coef ?
_refine_ls_extinction_method none
_refine_ls_goodness_of_fit_ref 2.281
_refine_ls_hydrogen_treatment noref
_refine_ls_number_parameters 379
_refine_ls_number_reflns 2855
_refine_ls_R_factor_gt 0.0862
_refine_ls_shift/su_max 0.0023
_refine_ls_structure_factor_coef F
_refine_ls_weighting_details 'w = 1/[\s^2^(Fo) + 0.00076|Fo|^2^]'
_refine_ls_weighting_scheme calc
_refine_ls_wR_factor_ref 0.1202
_reflns_number_gt 2855
_reflns_number_total 4986
_reflns_threshold_expression F^2^>3.0\s(F^2^)
_cod_original_sg_symbol_H-M 'P 21/c'
_cod_original_formula_sum 'C36 H22 S6 '
_cod_database_code 4000355

loop_
_symmetry_equiv_pos_as_xyz
x,y,z
-x,1/2+y,1/2-z
-x,-y,-z
x,1/2-y,1/2+z

loop_
_atom_site_label
_atom_site_type_symbol
_atom_site_fract_x
_atom_site_fract_y
_atom_site_fract_z
_atom_site_U_iso_or_equiv
_atom_site_adp_type
_atom_site_occupancy
_atom_site_calc_flag
_atom_site_refinement_flags
_atom_site_disorder_assembly
_atom_site_disorder_group
S(1) S 0.1550(5) 0.1334(3) 0.60012(4) 0.0521(8) Uani 1.00 d . . .
S(2) S 0.1866(5) 0.0107(3) 0.66936(4) 0.0508(8) Uani 1.00 d . . .
S(3) S 0.7343(5) 0.1469(3) 0.71540(4) 0.0495(7) Uani 1.00 d . . .
S(4) S 0.7629(5) 0.0104(3) 0.78422(4) 0.0496(7) Uani 1.00 d . . .
S(5) S 1.3123(5) 0.1446(3) 0.83030(4) 0.0502(8) Uani 1.00 d . . .
S(6) S 1.3460(5) 0.0098(3) 0.89923(4) 0.0519(8) Uani 1.00 d . . .
C(1) C -0.337(2) -0.019(1) 0.5570(2) 0.071(4) Uani 1.00 d . . .
C(2) C -0.390(3) -0.019(2) 0.5352(2) 0.097(5) Uani 1.00 d . . .
C(3) C -0.246(2) 0.059(2) 0.5212(2) 0.078(4) Uani 1.00 d . . .
C(4) C -0.057(2) 0.139(1) 0.5296(2) 0.081(4) Uani 1.00 d . . .
C(5) C -0.006(2) 0.138(1) 0.5512(2) 0.062(4) Uani 1.00 d . . .
C(6) C -0.148(2) 0.059(1) 0.5657(1) 0.055(3) Uani 1.00 d . . .
C(7) C -0.096(2) 0.050(1) 0.5891(1) 0.048(3) Uani 1.00 d . . .
C(8) C -0.215(2) -0.027(1) 0.6047(1) 0.045(3) Uani 1.00 d . . .
C(9) C -0.110(2) -0.017(1) 0.6253(1) 0.048(3) Uani 1.00 d . . .
C(10) C 0.093(2) 0.062(1) 0.6258(1) 0.045(3) Uani 1.00 d . . .
C(11) C 0.251(2) 0.092(1) 0.6440(1) 0.043(3) Uani 1.00 d . . .
C(12) C 0.447(2) 0.174(1) 0.6449(1) 0.043(3) Uani 1.00 d . . .
C(13) C 0.548(2) 0.175(1) 0.6661(1) 0.044(3) Uani 1.00 d . . .
C(14) C 0.435(2) 0.093(1) 0.6810(1) 0.041(3) Uani 1.00 d . . .
C(15) C 0.487(2) 0.066(1) 0.7037(1) 0.043(3) Uani 1.00 d . . .
C(16) C 0.370(2) -0.018(1) 0.7186(1) 0.044(3) Uani 1.00 d . . .
C(17) C 0.472(2) -0.017(1) 0.7395(1) 0.045(3) Uani 1.00 d . . .
C(18) C 0.672(2) 0.066(1) 0.7407(1) 0.040(3) Uani 1.00 d . . .
C(19) C 0.826(2) 0.094(1) 0.7590(1) 0.041(3) Uani 1.00 d . . .
C(20) C 1.026(2) 0.176(1) 0.7602(1) 0.046(3) Uani 1.00 d . . .
C(21) C 1.133(2) 0.176(1) 0.7809(1) 0.050(3) Uani 1.00 d . . .
C(22) C 1.010(2) 0.093(1) 0.7958(1) 0.045(3) Uani 1.00 d . . .
C(23) C 1.064(2) 0.064(1) 0.8188(1) 0.048(3) Uani 1.00 d . . .
C(24) C 0.944(2) -0.022(1) 0.8339(1) 0.045(3) Uani 1.00 d . . .
C(25) C 1.050(2) -0.023(1) 0.8545(1) 0.049(3) Uani 1.00 d . . .
C(26) C 1.249(2) 0.063(1) 0.8556(1) 0.044(3) Uani 1.00 d . . .
C(27) C 1.403(2) 0.087(1) 0.8738(1) 0.044(3) Uani 1.00 d . . .
C(28) C 1.605(2) 0.169(1) 0.8745(1) 0.049(3) Uani 1.00 d . . .
C(29) C 1.715(2) 0.170(1) 0.8953(1) 0.050(3) Uani 1.00 d . . .
C(30) C 1.595(2) 0.087(1) 0.9106(1) 0.044(3) Uani 1.00 d . . .
C(31) C 1.652(2) 0.069(1) 0.9337(1) 0.045(3) Uani 1.00 d . . .
C(32) C 1.516(2) -0.019(1) 0.9474(2) 0.063(4) Uani 1.00 d . . .
C(33) C 1.570(2) -0.033(2) 0.9692(2) 0.081(4) Uani 1.00 d . . .
C(34) C 1.762(2) 0.044(1) 0.9779(2) 0.069(4) Uani 1.00 d . . .
C(35) C 1.899(2) 0.134(1) 0.9647(2) 0.076(4) Uani 1.00 d . . .
C(36) C 1.847(2) 0.146(1) 0.9425(2) 0.071(4) Uani 1.00 d . . .
H(1) H -0.3932 -0.0728 0.6039 0.0776 Uiso 1.00 calc . . .
H(2) H 0.6961 0.2219 0.6684 0.0776 Uiso 1.00 calc . . .
H(3) H 0.2149 -0.0458 0.7171 0.0776 Uiso 1.00 calc . . .
H(4) H 0.1362 0.2100 0.5573 0.0776 Uiso 1.00 calc . . .
H(5) H 1.1037 0.2381 0.7449 0.0776 Uiso 1.00 calc . . .
H(6) H 1.2735 0.2377 0.7850 0.0776 Uiso 1.00 calc . . .
H(7) H -0.4383 -0.0743 0.5665 0.0841 Uiso 1.00 calc . . .
H(8) H -0.5181 -0.0791 0.5290 0.1124 Uiso 1.00 calc . . .
H(9) H -0.2796 0.0568 0.5056 0.0889 Uiso 1.00 calc . . .
H(10) H 0.0429 0.1957 0.5197 0.0955 Uiso 1.00 calc . . .
H(11) H -0.1746 -0.0642 0.6383 0.0592 Uiso 1.00 calc . . .
H(12) H 0.5198 0.2331 0.6310 0.0512 Uiso 1.00 calc . . .
H(13) H 0.3982 -0.0766 0.7534 0.0527 Uiso 1.00 calc . . .
H(14) H 0.7861 -0.0831 0.8302 0.0544 Uiso 1.00 calc . . .
H(15) H 0.9794 -0.0848 0.8685 0.0577 Uiso 1.00 calc . . .
H(16) H 1.6751 0.2283 0.8603 0.0567 Uiso 1.00 calc . . .
H(17) H 1.8784 0.2270 0.8985 0.0601 Uiso 1.00 calc . . .
H(18) H 1.3616 -0.0765 0.9408 0.0736 Uiso 1.00 calc . . .
H(19) H 1.4587 -0.1031 0.9800 0.0930 Uiso 1.00 calc . . .
H(20) H 1.8031 0.0305 0.9954 0.0814 Uiso 1.00 calc . . .
H(21) H 2.0495 0.1990 0.9718 0.0879 Uiso 1.00 calc . . .
H(22) H 1.9582 0.2136 0.9318 0.0821 Uiso 1.00 calc . . .

loop_
_atom_type_symbol
_atom_type_description
_atom_type_scat_dispersion_real
_atom_type_scat_dispersion_imag
_atom_type_scat_source
S S 0.333 0.557
;International Tables for Crystallography
(1992, Vol. C, Tables 4.2.6.8 and 6.1.1.1)
;
C C 0.018 0.009
;International Tables for Crystallography
(1992, Vol. C, Tables 4.2.6.8 and 6.1.1.1)
;
H H 0.000 0.000
;International Tables for Crystallography
(1992, Vol. C, Table 6.1.1.2)
;
